data_7131364
loop_
_publ_author_name
'Yu, Yong'
'Lai, Rong-Da'
'Sun, Cai'
'Sun, Yan-Qiong'
'Zeng, Qing-Xin'
'Li, Xin-Xiong'
'Zheng, Shou-Tian'

_publ_section_title
;
 Oxalate-assisted assembly of two polyoxotantalate supramolecular
 frameworks with proton conduction properties.
;
_journal_issue 25
_journal_name_full 'Chemical communications (Cambridge, England)'
_journal_page_first 3735
_journal_page_last 3738
_journal_paper_doi 10.1039/d2cc07027h
_journal_volume 59
_journal_year 2023
_chemical_formula_moiety 'C8 H28 Co4 N4 O52 Ta12, 3(C6 H24 Co N6), C2 O4, C4 H15 Co N5 O, 9(O), 32[H2O]'
_chemical_formula_sum 'C32 H177 Co8 N26 O98 Ta12'
_chemical_formula_weight 5137.83
_space_group_crystal_system monoclinic
_space_group_IT_number 15
_space_group_name_Hall '-C 2yc'
_space_group_name_H-M_alt 'C 1 2/c 1'
_atom_sites_solution_hydrogens mixed
_atom_sites_solution_primary dual
_audit_creation_date 2023-03-01
_audit_creation_method
;
Olex2 1.5
(compiled 2021.12.09 svn.r5202d8cf for OlexSys, GUI svn.r6439)
;
_audit_update_record
;
2023-03-02 deposited with the CCDC.	2023-03-03 downloaded from the CCDC.
;
_cell_angle_alpha 90
_cell_angle_beta 99.348(2)
_cell_angle_gamma 90
_cell_formula_units_Z 4
_cell_length_a 31.6228(8)
_cell_length_b 31.5888(7)
_cell_length_c 15.5673(3)
_cell_measurement_reflns_used 17031
_cell_measurement_temperature 175
_cell_measurement_theta_max 28.4260
_cell_measurement_theta_min 2.0330
_cell_volume 15344.1(6)
_computing_cell_refinement 'CrysAlisPro 1.171.42.73a (Rigaku OD, 2022)'
_computing_data_collection 'CrysAlisPro 1.171.42.73a (Rigaku OD, 2022)'
_computing_data_reduction 'CrysAlisPro 1.171.42.73a (Rigaku OD, 2022)'
_computing_molecular_graphics 'Olex2 1.5 (Dolomanov et al., 2009)'
_computing_publication_material 'Olex2 1.5 (Dolomanov et al., 2009)'
_computing_structure_refinement 'SHELXL 2018/3 (Sheldrick, 2015)'
_computing_structure_solution 'SHELXT 2018/2 (Sheldrick, 2018)'
_diffrn_ambient_environment N~2~
_diffrn_ambient_temperature 175
_diffrn_detector 'Hybrid Pixel Array Detector'
_diffrn_detector_area_resol_mean 10.0000
_diffrn_detector_type HyPix
_diffrn_measured_fraction_theta_full 0.993
_diffrn_measured_fraction_theta_max 0.797
_diffrn_measurement_details
;
List of Runs (angles in degrees, time in seconds):

  # Type    Start    End  Width  t~exp~   \w     \q     \k     \f   Frames
#--------------------------------------------------------------------------
  1  \w    -68.00   7.00   0.12   15.00    --   -5.30 -57.00  30.00  625
  2  \w    -76.00  -4.00   0.12   15.00    --   -5.30 -77.00 -60.00  600
  3  \w    -17.00  16.00   0.12   15.00    --   -5.30  57.00  60.00  275
  4  \w    -18.00  14.28   0.12   15.00    --    6.55 -99.00 -60.00  269
;
_diffrn_measurement_device 'four-circle diffractometer'
_diffrn_measurement_device_type 'XtaLAB Synergy R, HyPix'
_diffrn_measurement_method '\w scans'
_diffrn_orient_matrix_type 'CrysAlisPro convention (1999,Acta A55,543-557)'
_diffrn_orient_matrix_UB_11 -0.0040629000
_diffrn_orient_matrix_UB_12 -0.0142134000
_diffrn_orient_matrix_UB_13 0.0329808000
_diffrn_orient_matrix_UB_21 -0.0001768000
_diffrn_orient_matrix_UB_22 0.0172217000
_diffrn_orient_matrix_UB_23 0.0291962000
_diffrn_orient_matrix_UB_31 -0.0223585000
_diffrn_orient_matrix_UB_32 0.0024448000
_diffrn_orient_matrix_UB_33 -0.0138613000
_diffrn_radiation_monochromator mirror
_diffrn_radiation_probe x-ray
_diffrn_radiation_type 'Mo K\a'
_diffrn_radiation_wavelength 0.71073
_diffrn_reflns_av_R_equivalents 0.0569
_diffrn_reflns_av_unetI/netI 0.0765
_diffrn_reflns_Laue_measured_fraction_full 0.993
_diffrn_reflns_Laue_measured_fraction_max 0.797
_diffrn_reflns_limit_h_max 44
_diffrn_reflns_limit_h_min -40
_diffrn_reflns_limit_k_max 44
_diffrn_reflns_limit_k_min -44
_diffrn_reflns_limit_l_max 21
_diffrn_reflns_limit_l_min -22
_diffrn_reflns_number 55766
_diffrn_reflns_point_group_measured_fraction_full 0.993
_diffrn_reflns_point_group_measured_fraction_max 0.797
_diffrn_reflns_theta_full 25.242
_diffrn_reflns_theta_max 30.754
_diffrn_reflns_theta_min 2.041
_diffrn_source 'micro-focus sealed X-ray tube'
_diffrn_source_type 'Mova (Mo) X-ray Source'
_exptl_absorpt_coefficient_mu 9.454
_exptl_absorpt_correction_T_max 1.00000
_exptl_absorpt_correction_T_min 0.53736
_exptl_absorpt_correction_type multi-scan
_exptl_absorpt_process_details
;
CrysAlisPro 1.171.42.73a (Rigaku Oxford Diffraction, 2022)
Empirical absorption correction using spherical harmonics,
implemented in SCALE3 ABSPACK scaling algorithm.
;
_exptl_crystal_colour 'clear brownish brown'
_exptl_crystal_colour_lustre clear
_exptl_crystal_colour_modifier brownish
_exptl_crystal_colour_primary brown
_exptl_crystal_density_diffrn 2.224
_exptl_crystal_description block
_exptl_crystal_F_000 9708
_exptl_crystal_size_max 0.16
_exptl_crystal_size_mid 0.1
_exptl_crystal_size_min 0.1
_platon_squeeze_details
;
TITL 1A  in C2/c
CELL   31.6228   31.5888   15.5673     90.00     99.35     90.00
SPGR C2/c
# Solvent Accessible Volume =      4896
# Electrons Found in S.A.V. =      2452
# Note: Atoms in Void are Labelled as Cxxx and Qxxx for all Others
Q101 0.233 0.468 0.132 !       4.77 eA-3
Q102 0.969 0.220 0.452 !       4.67 eA-3
Q103 0.469 0.720 0.452 !       4.67 eA-3
C104 0.923 0.172 0.098 !       4.47 eA-3
C105 0.954 0.190 0.065 !       4.45 eA-3
Q106 0.663 0.072 0.160 !       4.36 eA-3
C107 0.700 0.063 0.470 !       4.29 eA-3
C108 0.227 0.452 0.089 !       3.93 eA-3
C109 0.336 0.929 0.572 !       3.66 eA-3
C110 0.836 0.429 0.572 !       3.66 eA-3
C111 0.664 0.930 0.916 !       3.66 eA-3
Q112 0.687 0.199 0.099 !       3.41 eA-3
C113 0.921 0.455 0.486 !       3.27 eA-3
C114 0.126 0.501 0.374 !       3.05 eA-3
Q115 0.798 0.345 0.050 !       3.02 eA-3
C116 0.097 0.298 0.337 !       3.00 eA-3
C117 0.499 0.273 0.315 !       2.98 eA-3
Q118 0.857 0.190 0.566 !       2.94 eA-3
C119 0.936 0.216 0.214 !       2.89 eA-3
C120 0.923 0.365 0.248 !       2.88 eA-3
C121 0.468 0.226 0.201 !       2.84 eA-3
Q122 0.219 0.247 0.389 !       2.82 eA-3
C123 0.964 0.407 0.065 !       2.76 eA-3
Q124 0.700 0.267 0.260 !       2.73 eA-3
Q125 0.142 0.497 0.127 !       2.73 eA-3
Q126 0.280 0.272 0.464 !       2.72 eA-3
C127 0.990 0.452 0.171 !       2.71 eA-3
C128 0.023 0.311 0.104 !       2.71 eA-3
C129 0.010 0.454 0.327 !       2.71 eA-3
Q130 0.655 0.311 0.387 !       2.71 eA-3
Q131 0.851 0.177 0.755 !       2.67 eA-3
C132 0.008 0.280 0.115 !       2.66 eA-3
C133 0.446 0.232 0.455 !       2.66 eA-3
C134 0.021 0.410 0.912 !       2.65 eA-3
Q135 0.861 0.336-0.002 !       2.64 eA-3
Q136 0.425 0.238 0.369 !       2.63 eA-3
C137 0.071 0.307 0.294 !       2.63 eA-3
C138 0.039 0.359 0.803 !       2.63 eA-3
Q139 0.888 0.743 0.260 !       2.61 eA-3
Q140 0.388 0.243 0.260 !       2.61 eA-3
Q141 0.360 0.422 0.222 !       2.61 eA-3
C142 0.566 0.023 0.558 !       2.61 eA-3
Q143 0.733 0.266 0.373 !       2.59 eA-3
C144 1.001 0.317 0.434 !       2.57 eA-3
Q145 0.900 0.307 0.293 !       2.57 eA-3
C146 0.446 0.272 0.866 !       2.57 eA-3
C147 0.446 0.077 0.474 !       2.55 eA-3
Q148 0.580 0.173 0.088 !       2.55 eA-3
Q149 0.763 0.237 0.688 !       2.54 eA-3
Q150 0.181 0.413 0.941 !       2.54 eA-3
C151 0.508 0.150 0.127 !       2.53 eA-3
Q152 0.986 0.180 0.139 !       2.51 eA-3
Q153 0.888 0.192 0.683 !       2.49 eA-3
C154 0.986 0.447 0.265 !       2.45 eA-3
C155 0.455 0.127 0.579 !       2.44 eA-3
Q156 0.053 0.341 0.839 !       2.43 eA-3
Q157 0.369 0.406 0.244 !       2.42 eA-3
C158 0.065 0.359 0.465 !       2.42 eA-3
Q159 0.932 0.389 0.232 !       2.42 eA-3
C160 0.403 0.236 0.812 !       2.41 eA-3
Q161 0.735 0.483 0.126 !       2.40 eA-3
Q162 0.879 0.462 0.856 !       2.40 eA-3
Q163 0.624 0.305 0.472 !       2.39 eA-3
Q164 0.805 0.228 0.044 !       2.39 eA-3
Q165 0.747 0.148 0.496 !       2.39 eA-3
Q166 0.488 0.249 0.168 !       2.39 eA-3
Q167 0.700 0.370 0.421 !       2.38 eA-3
C168 0.009 0.306 0.237 !       2.38 eA-3
C169 0.491 0.194 0.763 !       2.38 eA-3
C170 0.962 0.416 0.377 !       2.37 eA-3
C171 0.065 0.387 0.357 !       2.37 eA-3
C172 0.446 0.056 0.951 !       2.37 eA-3
C173 0.376 0.049 0.047 !       2.36 eA-3
Q174 0.560 0.311 0.688 !       2.36 eA-3
Q175 0.420 0.314 0.684 !       2.36 eA-3
C176 0.600 0.093 0.091 !       2.35 eA-3
C177 0.606 0.041 0.497 !       2.34 eA-3
Q178 0.092 0.243 0.079 !       2.34 eA-3
C179 0.023 0.463 0.089 !       2.34 eA-3
C180 0.477 0.037 0.911 !       2.34 eA-3
C181 0.974 0.398 0.434 !       2.34 eA-3
C182 0.477 0.262 0.296 !       2.34 eA-3
Q183 0.944 0.252 0.908 !       2.33 eA-3
C184 0.460 0.204 0.139 !       2.33 eA-3
Q185 0.905 0.390 0.251 !       2.32 eA-3
Q186 0.337 0.303 0.293 !       2.32 eA-3
Q187 0.868 0.288 0.308 !       2.31 eA-3
Q188 0.283 0.357 0.251 !       2.31 eA-3
C189 0.540 0.017 0.266 !       2.31 eA-3
C190 0.454 0.180 0.702 !       2.30 eA-3
Q191 0.361 0.287 0.340 !       2.28 eA-3
Q192 0.124 0.322 0.369 !       2.28 eA-3
Q193 0.865 0.482 0.153 !       2.28 eA-3
Q194 0.069 0.303 0.895 !       2.27 eA-3
C195 0.538 0.052 0.034 !       2.27 eA-3
Q196 0.336 0.103 0.017 !       2.27 eA-3
C197 0.397 0.062 0.110 !       2.26 eA-3
Q198 0.273 0.379 0.283 !       2.26 eA-3
Q199 0.766 0.361 0.279 !       2.26 eA-3
;
_refine_diff_density_max 3.204
_refine_diff_density_min -1.448
_refine_diff_density_rms 0.306
_refine_ls_extinction_method none
_refine_ls_goodness_of_fit_ref 1.014
_refine_ls_hydrogen_treatment constr
_refine_ls_matrix_type full
_refine_ls_number_parameters 708
_refine_ls_number_reflns 19080
_refine_ls_number_restraints 357
_refine_ls_restrained_S_all 1.011
_refine_ls_R_factor_all 0.0882
_refine_ls_R_factor_gt 0.0636
_refine_ls_shift/su_max 0.001
_refine_ls_shift/su_mean 0.000
_refine_ls_structure_factor_coef Fsqd
_refine_ls_weighting_details 'w=1/[\s^2^(Fo^2^)+(0.0753P)^2^+297.9199P] where P=(Fo^2^+2Fc^2^)/3'
_refine_ls_weighting_scheme calc
_refine_ls_wR_factor_gt 0.1432
_refine_ls_wR_factor_ref 0.1526
_reflns_Friedel_coverage 0.000
_reflns_number_gt 14090
_reflns_number_total 19080
_reflns_threshold_expression 'I > 2\s(I)'
_cod_data_source_file d2cc07027h2.cif
_cod_data_source_block 1a
_cod_depositor_comments 'Adding full bibliography for 7131363--7131364.cif.'
_cod_database_code 7131364
_shelx_shelxl_version_number 2018/3
_chemical_oxdiff_formula 'Ta O Co C N'
_shelx_space_group_comment
;
The symmetry employed for this shelxl refinement is uniquely defined
by the following loop, which should always be used as a source of
symmetry information in preference to the above space-group names.
They are only intended as comments.
;
_shelx_estimated_absorpt_t_max 0.452
_shelx_estimated_absorpt_t_min 0.313
_olex2_refinement_description
;
1. Fixed Uiso
 At 1.2 times of:
  All C(H,H) groups, All N(H,H) groups, All O(H) groups, All O(H,H) groups
2. Restrained distances
 C16-C17 = C18-C15
 1.53 with sigma of 0.01
 C17-N15 = C16-N12 = C15-N13
 1.48 with sigma of 0.02
 C10-C10_$4 = C9-C14_$3
 1.53 with sigma of 0.01
 O11-Co5 = O11-Co5_$1
 2 with sigma of 0.02
3. Uiso/Uaniso restraints and constraints
C1 \\sim C2 \\sim C3 \\sim C4 \\sim C5 \\sim C6 \\sim C7 \\sim C8 \\sim C9
\\sim C10 \\sim C11 \\sim C12 \\sim C13 \\sim C14 \\sim C16 \\sim C17 \\sim C18
\\sim C15 \\sim N1 \\sim N2 \\sim N3 \\sim N4 \\sim N5 \\sim N6 \\sim N7 \\sim
N8 \\sim N9 \\sim N10 \\sim N11 \\sim N12 \\sim N13 \\sim N15 \\sim N14 \\sim
O11 \\sim O2W \\sim O1W: within 2A with sigma of 0.01 and sigma for terminal
atoms of 0.02 within 2A
Uanis(C1) \\sim Ueq, Uanis(C2) \\sim Ueq, Uanis(C3) \\sim Ueq, Uanis(C4) \\sim
Ueq, Uanis(C5) \\sim Ueq, Uanis(C6) \\sim Ueq, Uanis(C7) \\sim Ueq, Uanis(C8)
\\sim Ueq, Uanis(C9) \\sim Ueq, Uanis(C10) \\sim Ueq, Uanis(C11) \\sim Ueq,
Uanis(C12) \\sim Ueq, Uanis(C13) \\sim Ueq, Uanis(C14) \\sim Ueq, Uanis(C16)
\\sim Ueq, Uanis(C17) \\sim Ueq, Uanis(C18) \\sim Ueq, Uanis(C15) \\sim Ueq,
Uanis(N1) \\sim Ueq, Uanis(N2) \\sim Ueq, Uanis(N3) \\sim Ueq, Uanis(N4) \\sim
Ueq, Uanis(N5) \\sim Ueq, Uanis(N6) \\sim Ueq, Uanis(N7) \\sim Ueq, Uanis(N8)
\\sim Ueq, Uanis(N9) \\sim Ueq, Uanis(N10) \\sim Ueq, Uanis(N11) \\sim Ueq,
Uanis(N12) \\sim Ueq, Uanis(N13) \\sim Ueq, Uanis(N15) \\sim Ueq, Uanis(N14)
\\sim Ueq, Uanis(O11) \\sim Ueq, Uanis(O2W) \\sim Ueq, Uanis(O1W) \\sim Ueq:
with sigma of 0.01 and sigma for terminal atoms of 0.02
4. Others
 Fixed Sof: Co5(0.5) N12(0.5) N13(0.5) H13C(0.5) H13D(0.5) N15(0.5) C16(0.5)
 H16A(0.5) H16B(0.5) C17(0.5) H17A(0.5) H17B(0.5) C18(0.5) H18A(0.5) H18B(0.5)
 C15(0.5) H15A(0.5) H15B(0.5) O11(0.5) H11(0.5) O4W(0.75) O6W(0.5) O7W(0.5)
 O8W(0.75)
 Fixed X: H2C(0.13602) H2D(0.11693) H1WA(0.155201) H1WB(0.18993)
 Fixed Y: H2C(0.09372) H2D(0.06545) H1WA(0.174439) H1WB(0.15267)
 Fixed Z: H2C(0.09849) H2D(0.015221) H1WA(0.15966) H1WB(0.10498)
5.a Riding coordinates:
 O11(H11)
5.b Secondary CH2 refined with riding coordinates:
 N1(H1A,H1B), N2(H2A,H2B), N3(H3A,H3B), N4(H4A,H4B), N5(H5A,H5B), N6(H6A,H6B),
 N7(H7A,H7B), N8(H8C,H8D), N9(H9A,H9B), N10(H10A,H10B), N11(H11A,H11B), C3(H3C,
 H3D), C4(H4C,H4D), C6(H6C,H6D), C7(H7C,H7D), C8(H8A,H8B), C9(H9C,H9D),
 C11(H11C,H11D), C12(H12A,H12B), C13(H13A,H13B), C14(H14C,H14D), N13(H13C,H13D),
  C16(H16A,H16B), C17(H17A,H17B), C18(H18A,H18B), C15(H15A,H15B), N14(H14A,H14B)
5.c X=CH2 refined with riding coordinates:
 O2W(H2WA,H2WB), O3W(H3WA,H3WB)
;
_smtbx_masks_void_probe_radius 1.2
_smtbx_masks_void_truncation_radius 1.2
_olex2_submission_special_instructions 'No special instructions were received'
_oxdiff_exptl_absorpt_empirical_details
;
Empirical correction (ABSPACK) includes:
- Absorption correction using spherical harmonics
- Frame scaling
;
_oxdiff_exptl_absorpt_empirical_full_max 1.921
_oxdiff_exptl_absorpt_empirical_full_min 0.697
_platon_squeeze_void_probe_radius 1.20

loop_
_space_group_symop_operation_xyz
'x, y, z'
'-x, y, -z+1/2'
'x+1/2, y+1/2, z'
'-x+1/2, y+1/2, -z+1/2'
'-x, -y, -z'
'x, -y, z-1/2'
'-x+1/2, -y+1/2, -z'
'x+1/2, -y+1/2, z-1/2'

loop_
_atom_site_label
_atom_site_type_symbol
_atom_site_fract_x
_atom_site_fract_y
_atom_site_fract_z
_atom_site_U_iso_or_equiv
_atom_site_adp_type
_atom_site_occupancy
_atom_site_site_symmetry_order
_atom_site_calc_flag
_atom_site_refinement_flags_posn
_atom_site_refinement_flags_adp
_atom_site_refinement_flags_occupancy
_atom_site_disorder_assembly
_atom_site_disorder_group
Co1 Co 0.20500(5) 0.30878(5) 0.10856(10) 0.0289(3) Uani 1 1 d . . . . .
Co2 Co 0.17401(5) -0.01322(4) 0.05149(9) 0.0197(3) Uani 1 1 d . . . . .
Co3 Co 0.25014(5) 0.14758(4) 0.18488(9) 0.0232(3) Uani 1 1 d . . . . .
Co4 Co 0.500000 0.40488(6) 0.250000 0.0199(4) Uani 1 2 d S T P . .
Ta1 Ta 0.28740(2) 0.26142(2) 0.17778(3) 0.02231(11) Uani 1 1 d . . . . .
Ta2 Ta 0.34644(2) 0.40060(2) 0.19902(3) 0.01888(10) Uani 1 1 d . . . . .
Ta3 Ta 0.28006(2) 0.34973(2) 0.04828(3) 0.02074(10) Uani 1 1 d . . . . .
Ta4 Ta 0.25908(2) 0.35696(2) 0.25690(3) 0.02177(11) Uani 1 1 d . . . . .
Ta5 Ta 0.37452(2) 0.30676(2) 0.12226(3) 0.02260(11) Uani 1 1 d . . . . .
Ta6 Ta 0.35518(2) 0.31524(2) 0.32725(3) 0.02430(11) Uani 1 1 d . . . . .
N1 N 0.4631(3) 0.3617(3) 0.2891(6) 0.035(2) Uani 1 1 d . U . . .
H1A H 0.435320 0.366711 0.265030 0.042 Uiso 1 1 calc R U . . .
H1B H 0.470549 0.335740 0.271279 0.042 Uiso 1 1 calc R U . . .
N2 N 0.1766(3) 0.0481(3) 0.0569(6) 0.0258(19) Uani 1 1 d . U . . .
H2A H 0.197892 0.056484 0.100064 0.031 Uiso 1 1 calc R U . . .
H2B H 0.182150 0.058747 0.005589 0.031 Uiso 1 1 calc R U . . .
N3 N 0.1331(3) -0.0125(3) -0.0586(5) 0.0210(17) Uani 1 1 d . U . . .
H3A H 0.107334 -0.002505 -0.048905 0.025 Uiso 1 1 calc R U . . .
H3B H 0.142975 0.004960 -0.097493 0.025 Uiso 1 1 calc R U . . .
N4 N 0.1268(3) -0.0082(3) 0.1188(6) 0.0250(19) Uani 1 1 d . U . . .
H4A H 0.102042 -0.017469 0.086145 0.030 Uiso 1 1 calc R U . . .
H4B H 0.132344 -0.024701 0.167270 0.030 Uiso 1 1 calc R U . . .
N5 N 0.2167(3) -0.0164(3) 0.1578(6) 0.030(2) Uani 1 1 d . U . . .
H5A H 0.210749 0.003511 0.196331 0.036 Uiso 1 1 calc R U . . .
H5B H 0.215301 -0.042301 0.182840 0.036 Uiso 1 1 calc R U . . .
N6 N 0.1682(3) -0.0757(3) 0.0455(5) 0.0235(18) Uani 1 1 d . U . . .
H6A H 0.191872 -0.087338 0.028568 0.028 Uiso 1 1 calc R U . . .
H6B H 0.165767 -0.086216 0.098942 0.028 Uiso 1 1 calc R U . . .
N7 N 0.2243(3) -0.0164(3) -0.0088(7) 0.034(2) Uani 1 1 d . U . . .
H7A H 0.218864 -0.034400 -0.054858 0.041 Uiso 1 1 calc R U . . .
H7B H 0.230112 0.009640 -0.029039 0.041 Uiso 1 1 calc R U . . .
N8 N 0.4688(3) 0.4030(3) 0.1301(6) 0.0256(19) Uani 1 1 d . U . . .
H8C H 0.440775 0.396747 0.131321 0.031 Uiso 1 1 calc R U . . .
H8D H 0.469847 0.428932 0.105300 0.031 Uiso 1 1 calc R U . . .
N9 N 0.1734(4) 0.3232(4) -0.0084(8) 0.047(3) Uani 1 1 d . U . . .
H9A H 0.187660 0.343723 -0.033068 0.056 Uiso 1 1 calc R U . . .
H9B H 0.171362 0.299939 -0.043394 0.056 Uiso 1 1 calc R U . . .
N10 N 0.1555(4) 0.3297(4) 0.1554(8) 0.048(3) Uani 1 1 d . U . . .
H10A H 0.138584 0.307844 0.167045 0.058 Uiso 1 1 calc R U . . .
H10B H 0.164003 0.344518 0.205377 0.058 Uiso 1 1 calc R U . . .
N11 N 0.5373(3) 0.4502(3) 0.2194(6) 0.0214(17) Uani 1 1 d . U . . .
H11A H 0.564985 0.444263 0.242347 0.026 Uiso 1 1 calc R U . . .
H11B H 0.535295 0.451528 0.160481 0.026 Uiso 1 1 calc R U . . .
C1 C 0.2272(4) 0.0754(4) 0.2803(7) 0.027(2) Uani 1 1 d . U . . .
C2 C 0.1334(4) 0.0647(3) 0.0750(7) 0.026(2) Uani 1 1 d . U . . .
H2C H 0.136020 0.093720 0.098490 0.031 Uiso 1 1 d . U . . .
H2D H 0.116930 0.065450 0.015221 0.031 Uiso 1 1 d . U . . .
C3 C 0.2598(4) -0.0096(4) 0.1387(8) 0.035(2) Uani 1 1 d . U . . .
H3C H 0.281440 -0.022022 0.184913 0.042 Uiso 1 1 calc R U . . .
H3D H 0.265715 0.021040 0.134337 0.042 Uiso 1 1 calc R U . . .
C4 C 0.1297(4) -0.0866(3) -0.0177(7) 0.024(2) Uani 1 1 d . U . . .
H4C H 0.103591 -0.083521 0.009340 0.028 Uiso 1 1 calc R U . . .
H4D H 0.131382 -0.116266 -0.037562 0.028 Uiso 1 1 calc R U . . .
C5 C 0.2350(4) 0.1123(4) 0.3477(7) 0.033(2) Uani 1 1 d . U . . .
C6 C 0.1217(4) 0.0373(3) 0.1449(7) 0.024(2) Uani 1 1 d . U . . .
H6C H 0.091728 0.042759 0.152499 0.029 Uiso 1 1 calc R U . . .
H6D H 0.140663 0.043354 0.200668 0.029 Uiso 1 1 calc R U . . .
C7 C 0.1281(4) -0.0562(3) -0.0946(7) 0.024(2) Uani 1 1 d . U . . .
H7C H 0.151433 -0.062731 -0.127812 0.029 Uiso 1 1 calc R U . . .
H7D H 0.100346 -0.058949 -0.134166 0.029 Uiso 1 1 calc R U . . .
C8 C 0.2608(4) -0.0315(4) 0.0522(9) 0.039(2) Uani 1 1 d . U . . .
H8A H 0.287800 -0.024663 0.030724 0.046 Uiso 1 1 calc R U . . .
H8B H 0.259093 -0.062527 0.059179 0.046 Uiso 1 1 calc R U . . .
C9 C 0.4862(4) 0.3719(4) 0.0773(8) 0.035(3) Uani 1 1 d D U . . .
H9C H 0.483695 0.382524 0.016901 0.042 Uiso 1 1 calc R U . . .
H9D H 0.469309 0.345425 0.076064 0.042 Uiso 1 1 calc R U . . .
C10 C 0.52349(19) 0.4937(4) 0.0003(8) 0.033(3) Uani 1 1 d D U . . .
C11 C 0.5249(4) 0.4917(4) 0.2530(8) 0.031(2) Uani 1 1 d . U . . .
H11C H 0.533970 0.515032 0.217597 0.037 Uiso 1 1 calc R U . . .
H11D H 0.538951 0.495580 0.314104 0.037 Uiso 1 1 calc R U . . .
C12 C 0.1271(7) 0.3393(7) 0.0016(13) 0.075(4) Uani 1 1 d . U . . .
H12A H 0.116312 0.359584 -0.045365 0.090 Uiso 1 1 calc R U . . .
H12B H 0.106854 0.315214 -0.001567 0.090 Uiso 1 1 calc R U . . .
C13 C 0.1308(7) 0.3591(7) 0.0831(13) 0.078(4) Uani 1 1 d . U . . .
H13A H 0.101946 0.365425 0.096586 0.094 Uiso 1 1 calc R U . . .
H13B H 0.146443 0.386224 0.081731 0.094 Uiso 1 1 calc R U . . .
C14 C 0.4675(4) 0.3625(6) 0.3879(10) 0.061(4) Uani 1 1 d . U . . .
H14C H 0.448756 0.384648 0.406584 0.073 Uiso 1 1 calc R U . . .
H14D H 0.459127 0.334794 0.409740 0.073 Uiso 1 1 calc R U . . .
Co5 Co 0.28449(13) 0.22776(10) 0.5154(2) 0.0360(8) Uani 0.5 1 d D . P . .
N12 N 0.3061(8) 0.2327(6) 0.6351(13) 0.042(4) Uani 0.5 1 d D U P . .
N13 N 0.3377(9) 0.2218(8) 0.4743(18) 0.058(5) Uani 0.5 1 d D U P . .
H13C H 0.339697 0.241056 0.431688 0.070 Uiso 0.5 1 calc R U P . .
H13D H 0.359951 0.225941 0.518498 0.070 Uiso 0.5 1 calc R U P . .
N15 N 0.2923(7) 0.2846(7) 0.5225(13) 0.044(4) Uani 0.5 1 d D U P . .
C16 C 0.3114(10) 0.2762(7) 0.6693(14) 0.045(4) Uani 0.5 1 d D U P . .
H16A H 0.334447 0.277642 0.720472 0.054 Uiso 0.5 1 calc R U P . .
H16B H 0.284429 0.286907 0.685887 0.054 Uiso 0.5 1 calc R U P . .
C17 C 0.3234(9) 0.3012(9) 0.5926(13) 0.046(4) Uani 0.5 1 d D U P . .
H17A H 0.319858 0.332085 0.600094 0.055 Uiso 0.5 1 calc R U P . .
H17B H 0.353115 0.295209 0.583801 0.055 Uiso 0.5 1 calc R U P . .
C18 C 0.3229(12) 0.1481(11) 0.505(2) 0.065(5) Uani 0.5 1 d D U P . .
H18A H 0.319816 0.119339 0.478993 0.078 Uiso 0.5 1 calc R U P . .
H18B H 0.344753 0.146567 0.557891 0.078 Uiso 0.5 1 calc R U P . .
C15 C 0.3390(12) 0.1781(8) 0.439(2) 0.060(5) Uani 0.5 1 d D U P . .
H15A H 0.368660 0.170591 0.432528 0.073 Uiso 0.5 1 calc R U P . .
H15B H 0.320470 0.176003 0.381938 0.073 Uiso 0.5 1 calc R U P . .
O1 O 0.3323(2) 0.3251(2) 0.0196(4) 0.0192(15) Uani 1 1 d . . . . .
O2 O 0.2575(2) 0.2905(2) 0.0675(5) 0.0237(16) Uani 1 1 d . . . . .
O3 O 0.2350(2) 0.3630(2) 0.1254(4) 0.0238(16) Uani 1 1 d . . . . .
O4 O 0.3086(2) 0.4031(2) 0.0855(5) 0.0241(16) Uani 1 1 d . . . . .
O5 O 0.3712(2) 0.3754(2) 0.3117(5) 0.0248(16) Uani 1 1 d . . . . .
O6 O 0.2509(3) 0.3641(2) -0.0571(5) 0.0283(17) Uani 1 1 d . . . . .
O7 O 0.3877(2) 0.3677(2) 0.1441(5) 0.0225(16) Uani 1 1 d . . . . .
O8 O 0.3380(2) 0.2551(2) 0.1234(5) 0.0243(16) Uani 1 1 d . . . . .
O9 O 0.2343(3) 0.0847(2) 0.2066(5) 0.0322(19) Uani 1 1 d . . . . .
O10 O 0.2923(3) 0.4078(2) 0.2488(5) 0.0259(17) Uani 1 1 d . . . . .
O11 O 0.2483(8) 0.2386(9) 0.4024(11) 0.117(11) Uani 0.5 1 d D U P . .
H11 H 0.247862 0.230239 0.350357 0.140 Uiso 0.5 1 d R U P . .
O12 O 0.3214(2) 0.2620(2) 0.2934(5) 0.0244(16) Uani 1 1 d . . . . .
O13 O 0.2467(3) 0.1476(3) 0.3171(5) 0.041(2) Uani 1 1 d . . . . .
O14 O 0.2988(3) 0.3362(2) 0.3553(4) 0.0256(17) Uani 1 1 d . . . . .
O15 O 0.3942(2) 0.2966(2) 0.2473(5) 0.0254(16) Uani 1 1 d . . . . .
O16 O 0.3705(2) 0.4521(2) 0.2093(5) 0.0234(16) Uani 1 1 d . . . . .
O17 O 0.2405(3) 0.2961(2) 0.2241(5) 0.0269(17) Uani 1 1 d . . . . .
O18 O 0.2277(4) 0.1071(3) 0.4221(5) 0.050(3) Uani 1 1 d . . . . .
O19 O 0.3155(3) 0.3321(2) 0.1865(4) 0.0232(16) Uani 1 1 d . . . . .
O20 O 0.2151(3) 0.0418(3) 0.3059(6) 0.040(2) Uani 1 1 d . . . . .
O21 O 0.2645(3) 0.2092(2) 0.1745(5) 0.0307(18) Uani 1 1 d . . . . .
O22 O 0.4194(3) 0.2871(3) 0.0759(5) 0.0319(19) Uani 1 1 d . . . . .
O23 O 0.3845(3) 0.3002(3) 0.4312(5) 0.033(2) Uani 1 1 d . . . . .
O24 O 0.5462(3) 0.5192(3) -0.0358(6) 0.041(2) Uani 1 1 d . . . . .
O25 O 0.5378(3) 0.4606(3) 0.0364(5) 0.037(2) Uani 1 1 d . . . . .
O26 O 0.2133(3) 0.3742(3) 0.3036(5) 0.0300(18) Uani 1 1 d . . . . .
O1W O 0.1830(3) 0.1625(3) 0.1588(5) 0.035(2) Uani 1 1 d . U . . .
H1WA H 0.155201 0.174439 0.159660 0.042 Uiso 1 1 d . U . . .
H1WB H 0.189930 0.152670 0.104980 0.042 Uiso 1 1 d . U . . .
O2W O 0.3169(3) 0.1298(3) 0.2137(6) 0.046(2) Uani 1 1 d . U . . .
H2WA H 0.338524 0.150897 0.216203 0.056 Uiso 1 1 calc R U . . .
H2WB H 0.324639 0.101005 0.223803 0.056 Uiso 1 1 calc R U . . .
O3W O 0.1797(4) 0.2522(3) 0.0950(7) 0.056(3) Uani 1 1 d . . . . .
H3WA H 0.152561 0.246978 0.111429 0.067 Uiso 1 1 calc R U . . .
H3WB H 0.194649 0.229856 0.071945 0.067 Uiso 1 1 calc R U . . .
O4W O 0.1213(6) 0.1438(6) 0.2566(11) 0.089(6) Uani 0.75 1 d . . P . .
O5W O 0.1462(5) 0.4266(6) 0.2977(16) 0.136(8) Uani 1 1 d . . . . .
O6W O 0.1562(6) 0.4828(7) 0.1581(15) 0.056(6) Uani 0.5 1 d . . P . .
O7W O 0.4506(5) 0.5982(6) 0.2765(11) 0.038(4) Uani 0.5 1 d . . P . .
O8W O 0.3841(4) 0.1917(4) 0.2370(10) 0.055(4) Uani 0.75 1 d . . P . .
O9W O 0.4743(4) 0.6012(5) 0.1128(9) 0.086(4) Uani 1 1 d . . . . .
N14 N 0.2871(5) 0.1592(5) 0.5259(11) 0.078(4) Uani 1 1 d . U . . .
H14A H 0.285647 0.150971 0.581292 0.093 Uiso 1 1 calc R U . . .
H14B H 0.264927 0.147308 0.489363 0.093 Uiso 1 1 calc R U . . .

loop_
_atom_site_aniso_label
_atom_site_aniso_U_11
_atom_site_aniso_U_22
_atom_site_aniso_U_33
_atom_site_aniso_U_23
_atom_site_aniso_U_13
_atom_site_aniso_U_12
Co1 0.0393(9) 0.0257(8) 0.0230(7) -0.0023(6) 0.0095(7) -0.0080(7)
Co2 0.0271(7) 0.0183(7) 0.0153(6) -0.0012(5) 0.0085(6) -0.0022(6)
Co3 0.0391(9) 0.0182(7) 0.0134(6) 0.0012(5) 0.0069(6) -0.0085(6)
Co4 0.0223(10) 0.0196(10) 0.0189(9) 0.000 0.0063(8) 0.000
Ta1 0.0328(2) 0.0173(2) 0.0176(2) 0.00008(16) 0.00644(18) -0.00727(18)
Ta2 0.0279(2) 0.0162(2) 0.01374(19) -0.00045(15) 0.00698(17) -0.00556(17)
Ta3 0.0314(2) 0.0195(2) 0.01222(18) -0.00060(15) 0.00635(17) -0.00521(18)
Ta4 0.0323(2) 0.0208(2) 0.01454(19) -0.00148(16) 0.01070(18) -0.00673(18)
Ta5 0.0295(2) 0.0188(2) 0.0207(2) -0.00244(17) 0.00789(18) -0.00343(18)
Ta6 0.0366(3) 0.0199(2) 0.0163(2) 0.00308(16) 0.00373(18) -0.00636(19)
N1 0.034(5) 0.037(5) 0.030(4) 0.009(4) -0.004(4) -0.009(4)
N2 0.035(4) 0.024(4) 0.022(4) -0.002(3) 0.013(3) -0.007(4)
N3 0.026(4) 0.018(4) 0.019(4) 0.002(3) 0.005(3) -0.005(3)
N4 0.029(4) 0.023(4) 0.025(4) 0.003(3) 0.010(3) 0.006(3)
N5 0.032(4) 0.029(4) 0.031(4) 0.002(4) 0.005(4) -0.003(4)
N6 0.036(4) 0.019(4) 0.016(4) -0.006(3) 0.006(3) 0.000(3)
N7 0.036(5) 0.035(5) 0.032(4) -0.009(4) 0.006(4) -0.004(4)
N8 0.033(4) 0.021(4) 0.025(4) -0.003(3) 0.012(4) 0.003(4)
N9 0.055(5) 0.045(5) 0.041(5) -0.014(4) 0.010(5) -0.003(5)
N10 0.051(5) 0.054(6) 0.042(5) -0.009(5) 0.016(5) -0.014(5)
N11 0.022(4) 0.022(4) 0.021(4) 0.001(3) 0.005(3) 0.002(3)
C1 0.038(5) 0.027(5) 0.015(4) -0.003(4) -0.001(4) -0.007(4)
C2 0.036(4) 0.021(4) 0.022(4) -0.005(3) 0.008(4) 0.002(4)
C3 0.032(5) 0.036(5) 0.037(5) -0.001(4) 0.011(4) -0.005(4)
C4 0.030(4) 0.021(4) 0.021(4) -0.003(3) 0.006(4) -0.003(4)
C5 0.038(5) 0.035(5) 0.024(4) 0.000(4) -0.001(4) -0.013(4)
C6 0.034(4) 0.022(4) 0.019(4) -0.001(3) 0.010(4) 0.002(4)
C7 0.033(4) 0.018(4) 0.023(4) -0.001(3) 0.006(4) -0.003(4)
C8 0.034(5) 0.039(5) 0.043(5) -0.005(4) 0.007(4) -0.006(4)
C9 0.047(5) 0.034(5) 0.027(5) -0.005(4) 0.015(4) 0.005(5)
C10 0.041(6) 0.030(5) 0.028(5) 0.005(4) 0.006(5) 0.005(5)
C11 0.028(5) 0.029(5) 0.038(5) -0.004(4) 0.015(4) -0.003(4)
C12 0.080(6) 0.075(6) 0.069(6) -0.009(5) 0.009(5) -0.007(6)
C13 0.080(6) 0.079(6) 0.077(6) -0.009(5) 0.014(5) -0.004(6)
C14 0.059(6) 0.068(7) 0.053(6) 0.014(6) 0.005(5) -0.011(6)
Co5 0.072(2) 0.0222(15) 0.0182(14) -0.0004(12) 0.0215(16) -0.0155(16)
N12 0.055(7) 0.046(7) 0.028(6) -0.011(6) 0.017(6) -0.022(6)
N13 0.066(8) 0.054(8) 0.060(8) -0.004(7) 0.023(7) -0.003(7)
N15 0.052(7) 0.047(7) 0.044(7) 0.000(6) 0.037(6) -0.013(6)
C16 0.056(7) 0.048(7) 0.035(6) -0.004(6) 0.018(6) -0.014(6)
C17 0.056(7) 0.046(7) 0.041(6) 0.003(6) 0.024(6) -0.013(6)
C18 0.070(7) 0.065(7) 0.063(7) -0.006(6) 0.023(6) -0.010(6)
C15 0.066(7) 0.058(7) 0.062(7) -0.010(6) 0.025(6) -0.008(6)
O1 0.026(4) 0.018(3) 0.013(3) -0.003(3) 0.001(3) -0.004(3)
O2 0.028(4) 0.025(4) 0.020(4) -0.002(3) 0.009(3) -0.003(3)
O3 0.034(4) 0.023(4) 0.017(3) 0.001(3) 0.011(3) -0.006(3)
O4 0.028(4) 0.028(4) 0.019(4) -0.002(3) 0.013(3) -0.005(3)
O5 0.028(4) 0.028(4) 0.017(3) 0.003(3) 0.000(3) -0.011(3)
O6 0.044(5) 0.024(4) 0.016(3) -0.004(3) 0.004(3) -0.003(4)
O7 0.025(4) 0.025(4) 0.018(3) -0.005(3) 0.005(3) -0.009(3)
O8 0.027(4) 0.017(4) 0.029(4) 0.007(3) 0.006(3) -0.004(3)
O9 0.059(6) 0.021(4) 0.021(4) -0.002(3) 0.020(4) -0.011(4)
O10 0.033(4) 0.026(4) 0.020(4) -0.001(3) 0.012(3) -0.010(3)
O11 0.139(14) 0.118(14) 0.098(13) 0.029(9) 0.037(9) -0.016(9)
O12 0.034(4) 0.015(4) 0.022(4) 0.004(3) -0.003(3) -0.011(3)
O13 0.075(7) 0.028(5) 0.024(4) -0.004(3) 0.016(4) -0.030(5)
O14 0.041(5) 0.028(4) 0.008(3) 0.001(3) 0.004(3) -0.016(4)
O15 0.031(4) 0.017(4) 0.026(4) 0.001(3) -0.001(3) -0.002(3)
O16 0.028(4) 0.022(4) 0.021(4) -0.005(3) 0.005(3) -0.007(3)
O17 0.044(5) 0.019(4) 0.024(4) -0.002(3) 0.020(4) -0.004(3)
O18 0.096(8) 0.038(5) 0.017(4) 0.004(4) 0.015(5) -0.028(5)
O19 0.039(4) 0.015(3) 0.017(3) 0.003(3) 0.008(3) -0.009(3)
O20 0.062(6) 0.026(4) 0.037(5) 0.001(4) 0.022(4) -0.018(4)
O21 0.049(5) 0.020(4) 0.025(4) 0.003(3) 0.011(4) -0.010(4)
O22 0.032(4) 0.026(4) 0.041(5) -0.015(4) 0.013(4) -0.009(4)
O23 0.038(5) 0.032(5) 0.025(4) 0.004(3) -0.007(4) -0.020(4)
O24 0.037(5) 0.040(5) 0.046(5) 0.013(4) 0.011(4) 0.000(4)
O25 0.024(4) 0.053(6) 0.034(5) 0.014(4) 0.008(4) 0.004(4)
O26 0.040(5) 0.033(4) 0.019(4) 0.003(3) 0.012(3) -0.007(4)
O1W 0.037(5) 0.051(5) 0.020(4) 0.002(4) 0.016(3) -0.004(4)
O2W 0.058(6) 0.033(5) 0.046(5) 0.006(4) 0.003(5) -0.002(5)
O3W 0.062(7) 0.049(6) 0.057(6) -0.001(5) 0.011(5) -0.013(5)
O4W 0.097(13) 0.116(15) 0.074(11) -0.018(10) 0.075(11) -0.044(12)
O5W 0.068(10) 0.102(14) 0.23(2) -0.031(14) 0.017(12) 0.009(10)
O6W 0.037(11) 0.047(12) 0.079(15) -0.015(11) -0.004(10) 0.017(9)
O7W 0.030(9) 0.048(11) 0.039(10) 0.000(8) 0.018(8) 0.001(8)
O8W 0.040(7) 0.029(7) 0.090(11) 0.022(7) -0.006(7) 0.002(6)
O9W 0.078(9) 0.119(12) 0.060(8) -0.011(8) 0.009(7) -0.002(9)
N14 0.085(7) 0.081(7) 0.071(6) -0.011(6) 0.030(6) -0.030(6)

loop_
_atom_type_symbol
_atom_type_description
_atom_type_scat_dispersion_real
_atom_type_scat_dispersion_imag
_atom_type_scat_source
C C 0.0033 0.0016 'International Tables Vol C Tables 4.2.6.8 and 6.1.1.4'
Co Co 0.3494 0.9721 'International Tables Vol C Tables 4.2.6.8 and 6.1.1.4'
H H 0.0000 0.0000 'International Tables Vol C Tables 4.2.6.8 and 6.1.1.4'
N N 0.0061 0.0033 'International Tables Vol C Tables 4.2.6.8 and 6.1.1.4'
O O 0.0106 0.0060 'International Tables Vol C Tables 4.2.6.8 and 6.1.1.4'
Ta Ta -0.7052 6.5227 'International Tables Vol C Tables 4.2.6.8 and 6.1.1.4'

loop_
_geom_angle_atom_site_label_1
_geom_angle_atom_site_label_2
_geom_angle_atom_site_label_3
_geom_angle
_geom_angle_site_symmetry_1
_geom_angle_site_symmetry_3
_geom_angle_publ_flag
N9 Co1 O17 176.0(4) . . ?
N10 Co1 N9 87.2(5) . . ?
N10 Co1 O2 175.7(4) . . ?
N10 Co1 O3 93.1(4) . . ?
N10 Co1 O17 95.6(4) . . ?
N10 Co1 O3W 90.7(5) . . ?
O2 Co1 N9 95.5(4) . . ?
O2 Co1 O17 81.6(3) . . ?
O3 Co1 N9 94.8(4) . . ?
O3 Co1 O2 83.3(3) . . ?
O3 Co1 O17 82.3(3) . . ?
O3 Co1 O3W 175.1(4) . . ?
O3W Co1 N9 88.5(5) . . ?
O3W Co1 O2 92.7(4) . . ?
O3W Co1 O17 94.2(4) . . ?
N2 Co2 N3 92.5(4) . . ?
N2 Co2 N4 85.8(4) . . ?
N2 Co2 N5 89.8(4) . . ?
N2 Co2 N6 177.1(4) . . ?
N2 Co2 N7 92.3(4) . . ?
N3 Co2 N6 85.9(4) . . ?
N3 Co2 N7 93.0(4) . . ?
N4 Co2 N3 90.9(4) . . ?
N4 Co2 N6 91.9(4) . . ?
N4 Co2 N7 175.7(4) . . ?
N5 Co2 N3 176.6(4) . . ?
N5 Co2 N4 91.9(4) . . ?
N5 Co2 N6 92.0(4) . . ?
N5 Co2 N7 84.3(4) . . ?
N7 Co2 N6 90.2(4) . . ?
O6 Co3 O9 91.1(3) 7 . ?
O6 Co3 O13 168.8(3) 7 . ?
O6 Co3 O1W 89.8(3) 7 . ?
O6 Co3 O2W 90.9(4) 7 . ?
O9 Co3 O1W 89.1(4) . . ?
O9 Co3 O2W 88.3(4) . . ?
O13 Co3 O9 77.8(3) . . ?
O13 Co3 O1W 88.7(4) . . ?
O13 Co3 O2W 90.1(4) . . ?
O21 Co3 O6 93.8(3) . 7 ?
O21 Co3 O9 175.1(3) . . ?
O21 Co3 O13 97.3(3) . . ?
O21 Co3 O1W 90.1(4) . . ?
O21 Co3 O2W 92.4(4) . . ?
O1W Co3 O2W 177.4(4) . . ?
N1 Co4 N1 91.6(7) 2_655 . ?
N1 Co4 N8 92.3(4) 2_655 2_655 ?
N1 Co4 N8 92.3(4) . . ?
N1 Co4 N8 85.2(4) . 2_655 ?
N1 Co4 N8 85.2(4) 2_655 . ?
N1 Co4 N11 175.7(4) . . ?
N1 Co4 N11 175.7(4) 2_655 2_655 ?
N1 Co4 N11 91.1(4) . 2_655 ?
N1 Co4 N11 91.1(4) 2_655 . ?
N8 Co4 N8 176.4(5) 2_655 . ?
N11 Co4 N8 91.4(4) . 2_655 ?
N11 Co4 N8 91.2(4) 2_655 2_655 ?
N11 Co4 N8 91.2(4) . . ?
N11 Co4 N8 91.4(4) 2_655 . ?
N11 Co4 N11 86.3(5) . 2_655 ?
O2 Ta1 O17 78.1(3) . . ?
O2 Ta1 O19 75.3(3) . . ?
O8 Ta1 O2 88.9(3) . . ?
O8 Ta1 O12 91.9(3) . . ?
O8 Ta1 O17 153.9(3) . . ?
O8 Ta1 O19 78.2(3) . . ?
O12 Ta1 O2 152.6(3) . . ?
O12 Ta1 O17 89.6(3) . . ?
O12 Ta1 O19 78.2(3) . . ?
O17 Ta1 O19 76.6(3) . . ?
O21 Ta1 O2 105.0(3) . . ?
O21 Ta1 O8 104.5(3) . . ?
O21 Ta1 O12 101.2(3) . . ?
O21 Ta1 O17 100.8(3) . . ?
O21 Ta1 O19 177.3(3) . . ?
O4 Ta2 O10 84.8(3) . . ?
O4 Ta2 O19 77.3(3) . . ?
O5 Ta2 O4 155.8(3) . . ?
O5 Ta2 O10 86.7(3) . . ?
O5 Ta2 O19 78.6(3) . . ?
O7 Ta2 O4 88.8(3) . . ?
O7 Ta2 O5 88.7(3) . . ?
O7 Ta2 O10 153.6(3) . . ?
O7 Ta2 O19 77.0(3) . . ?
O10 Ta2 O19 76.6(3) . . ?
O16 Ta2 O4 103.4(3) . . ?
O16 Ta2 O5 100.7(3) . . ?
O16 Ta2 O7 102.6(3) . . ?
O16 Ta2 O10 103.8(3) . . ?
O16 Ta2 O19 179.2(3) . . ?
O1 Ta3 O2 89.8(3) . . ?
O1 Ta3 O3 156.1(3) . . ?
O1 Ta3 O4 92.6(3) . . ?
O1 Ta3 O19 79.4(3) . . ?
O2 Ta3 O3 79.0(3) . . ?
O2 Ta3 O19 76.8(3) . . ?
O3 Ta3 O19 77.5(3) . . ?
O4 Ta3 O2 154.5(3) . . ?
O4 Ta3 O3 89.0(3) . . ?
O4 Ta3 O19 78.6(3) . . ?
O6 Ta3 O1 102.7(3) . . ?
O6 Ta3 O2 103.0(3) . . ?
O6 Ta3 O3 100.4(3) . . ?
O6 Ta3 O4 101.3(3) . . ?
O6 Ta3 O19 177.9(3) . . ?
O3 Ta4 O19 76.0(3) . . ?
O10 Ta4 O3 88.6(3) . . ?
O10 Ta4 O17 154.0(3) . . ?
O10 Ta4 O19 77.7(3) . . ?
O14 Ta4 O3 154.3(3) . . ?
O14 Ta4 O10 92.5(3) . . ?
O14 Ta4 O17 90.1(3) . . ?
O14 Ta4 O19 79.2(3) . . ?
O17 Ta4 O3 78.2(3) . . ?
O17 Ta4 O19 77.4(3) . . ?
O26 Ta4 O3 100.4(3) . . ?
O26 Ta4 O10 104.8(3) . . ?
O26 Ta4 O14 104.1(3) . . ?
O26 Ta4 O17 99.5(3) . . ?
O26 Ta4 O19 175.6(3) . . ?
O1 Ta5 O8 86.1(3) . . ?
O1 Ta5 O19 76.8(3) . . ?
O7 Ta5 O1 87.1(3) . . ?
O7 Ta5 O8 153.4(3) . . ?
O7 Ta5 O19 76.1(3) . . ?
O8 Ta5 O19 77.2(3) . . ?
O15 Ta5 O1 154.3(3) . . ?
O15 Ta5 O7 88.0(3) . . ?
O15 Ta5 O8 87.1(3) . . ?
O15 Ta5 O19 77.6(3) . . ?
O22 Ta5 O1 104.3(3) . . ?
O22 Ta5 O7 104.3(3) . . ?
O22 Ta5 O8 102.4(3) . . ?
O22 Ta5 O15 101.3(4) . . ?
O22 Ta5 O19 178.8(3) . . ?
O5 Ta6 O12 154.0(3) . . ?
O5 Ta6 O14 88.0(3) . . ?
O5 Ta6 O19 77.5(3) . . ?
O12 Ta6 O19 76.7(3) . . ?
O14 Ta6 O12 83.1(3) . . ?
O14 Ta6 O19 77.1(3) . . ?
O15 Ta6 O5 90.6(3) . . ?
O15 Ta6 O12 86.9(3) . . ?
O15 Ta6 O14 153.9(3) . . ?
O15 Ta6 O19 77.2(3) . . ?
O23 Ta6 O5 105.0(3) . . ?
O23 Ta6 O12 100.9(3) . . ?
O23 Ta6 O14 103.7(4) . . ?
O23 Ta6 O15 101.8(4) . . ?
O23 Ta6 O19 177.4(3) . . ?
Co4 N1 H1A 109.7 . . ?
Co4 N1 H1B 109.7 . . ?
H1A N1 H1B 108.2 . . ?
C14 N1 Co4 110.0(8) . . ?
C14 N1 H1A 109.7 . . ?
C14 N1 H1B 109.7 . . ?
Co2 N2 H2A 110.0 . . ?
Co2 N2 H2B 110.0 . . ?
H2A N2 H2B 108.4 . . ?
C2 N2 Co2 108.5(6) . . ?
C2 N2 H2A 110.0 . . ?
C2 N2 H2B 110.0 . . ?
Co2 N3 H3A 109.8 . . ?
Co2 N3 H3B 109.8 . . ?
H3A N3 H3B 108.3 . . ?
C7 N3 Co2 109.3(7) . . ?
C7 N3 H3A 109.8 . . ?
C7 N3 H3B 109.8 . . ?
Co2 N4 H4A 109.6 . . ?
Co2 N4 H4B 109.6 . . ?
H4A N4 H4B 108.2 . . ?
C6 N4 Co2 110.1(7) . . ?
C6 N4 H4A 109.6 . . ?
C6 N4 H4B 109.6 . . ?
Co2 N5 H5A 109.4 . . ?
Co2 N5 H5B 109.4 . . ?
H5A N5 H5B 108.0 . . ?
C3 N5 Co2 111.0(8) . . ?
C3 N5 H5A 109.4 . . ?
C3 N5 H5B 109.4 . . ?
Co2 N6 H6A 109.9 . . ?
Co2 N6 H6B 109.9 . . ?
H6A N6 H6B 108.3 . . ?
C4 N6 Co2 108.8(7) . . ?
C4 N6 H6A 109.9 . . ?
C4 N6 H6B 109.9 . . ?
Co2 N7 H7A 109.9 . . ?
Co2 N7 H7B 109.9 . . ?
H7A N7 H7B 108.3 . . ?
C8 N7 Co2 108.8(8) . . ?
C8 N7 H7A 109.9 . . ?
C8 N7 H7B 109.9 . . ?
Co4 N8 H8C 109.1 . . ?
Co4 N8 H8D 109.1 . . ?
H8C N8 H8D 107.8 . . ?
C9 N8 Co4 112.5(7) . . ?
C9 N8 H8C 109.1 . . ?
C9 N8 H8D 109.1 . . ?
Co1 N9 H9A 110.0 . . ?
Co1 N9 H9B 110.0 . . ?
H9A N9 H9B 108.3 . . ?
C12 N9 Co1 108.6(10) . . ?
C12 N9 H9A 110.0 . . ?
C12 N9 H9B 110.0 . . ?
Co1 N10 H10A 110.6 . . ?
Co1 N10 H10B 110.6 . . ?
H10A N10 H10B 108.7 . . ?
C13 N10 Co1 105.6(10) . . ?
C13 N10 H10A 110.6 . . ?
C13 N10 H10B 110.6 . . ?
Co4 N11 H11A 109.5 . . ?
Co4 N11 H11B 109.5 . . ?
H11A N11 H11B 108.1 . . ?
C11 N11 Co4 110.8(6) . . ?
C11 N11 H11A 109.5 . . ?
C11 N11 H11B 109.5 . . ?
O9 C1 C5 114.2(10) . . ?
O20 C1 C5 117.1(10) . . ?
O20 C1 O9 128.7(11) . . ?
N2 C2 H2C 111.2(10) . . ?
N2 C2 H2D 100.6(9) . . ?
H2C C2 H2D 108.9(11) . . ?
C6 C2 N2 105.8(9) . . ?
C6 C2 H2C 106.6(9) . . ?
C6 C2 H2D 123.3(11) . . ?
N5 C3 H3C 110.6 . . ?
N5 C3 H3D 110.6 . . ?
N5 C3 C8 105.6(10) . . ?
H3C C3 H3D 108.8 . . ?
C8 C3 H3C 110.6 . . ?
C8 C3 H3D 110.6 . . ?
N6 C4 H4C 110.3 . . ?
N6 C4 H4D 110.3 . . ?
N6 C4 C7 107.1(9) . . ?
H4C C4 H4D 108.6 . . ?
C7 C4 H4C 110.3 . . ?
C7 C4 H4D 110.3 . . ?
O13 C5 C1 115.0(10) . . ?
O18 C5 C1 119.9(11) . . ?
O18 C5 O13 125.0(12) . . ?
N4 C6 H6C 110.1 . . ?
N4 C6 H6D 110.1 . . ?
C2 C6 N4 107.9(8) . . ?
C2 C6 H6C 110.1 . . ?
C2 C6 H6D 110.1 . . ?
H6C C6 H6D 108.4 . . ?
N3 C7 C4 107.5(8) . . ?
N3 C7 H7C 110.2 . . ?
N3 C7 H7D 110.2 . . ?
C4 C7 H7C 110.2 . . ?
C4 C7 H7D 110.2 . . ?
H7C C7 H7D 108.5 . . ?
N7 C8 C3 107.6(11) . . ?
N7 C8 H8A 110.2 . . ?
N7 C8 H8B 110.2 . . ?
C3 C8 H8A 110.2 . . ?
C3 C8 H8B 110.2 . . ?
H8A C8 H8B 108.5 . . ?
N8 C9 H9C 109.3 . . ?
N8 C9 H9D 109.3 . . ?
N8 C9 C14 111.6(11) . 2_655 ?
H9C C9 H9D 108.0 . . ?
C14 C9 H9C 109.3 2_655 . ?
C14 C9 H9D 109.3 2_655 . ?
O24 C10 C10 116.6(12) . 5_665 ?
O25 C10 C10 120.3(13) . 5_665 ?
O25 C10 O24 123.1(7) . . ?
N11 C11 C11 107.4(7) . 2_655 ?
N11 C11 H11C 110.2 . . ?
N11 C11 H11D 110.2 . . ?
C11 C11 H11C 110.2 2_655 . ?
C11 C11 H11D 110.2 2_655 . ?
H11C C11 H11D 108.5 . . ?
N9 C12 H12A 110.4 . . ?
N9 C12 H12B 110.4 . . ?
H12A C12 H12B 108.6 . . ?
C13 C12 N9 106.8(16) . . ?
C13 C12 H12A 110.4 . . ?
C13 C12 H12B 110.4 . . ?
N10 C13 H13A 109.6 . . ?
N10 C13 H13B 109.6 . . ?
C12 C13 N10 110.1(17) . . ?
C12 C13 H13A 109.6 . . ?
C12 C13 H13B 109.6 . . ?
H13A C13 H13B 108.1 . . ?
N1 C14 H14C 110.4 . . ?
N1 C14 H14D 110.4 . . ?
C9 C14 N1 106.8(11) 2_655 . ?
C9 C14 H14C 110.4 2_655 . ?
C9 C14 H14D 110.4 2_655 . ?
H14C C14 H14D 108.6 . . ?
N12 Co5 Co5 107.4(7) . 7_556 ?
N12 Co5 N13 98.2(11) . . ?
N12 Co5 N15 116.1(8) . 7_556 ?
N12 Co5 O11 159.2(10) . . ?
N12 Co5 O11 58.9(9) . 7_556 ?
N12 Co5 N14 90.3(8) . . ?
N13 Co5 Co5 139.5(9) . 7_556 ?
N13 Co5 N15 143.4(10) . 7_556 ?
N13 Co5 O11 145.0(12) . 7_556 ?
N13 Co5 O11 97.7(11) . . ?
N13 Co5 N14 84.3(9) . . ?
N15 Co5 Co5 42.4(6) 7_556 7_556 ?
N15 Co5 Co5 64.8(7) . 7_556 ?
N15 Co5 N12 80.4(9) . . ?
N15 Co5 N13 90.0(10) . . ?
N15 Co5 N15 107.1(7) . 7_556 ?
N15 Co5 O11 62.0(11) . 7_556 ?
N15 Co5 O11 86.3(12) . . ?
N15 Co5 N14 168.3(9) . . ?
O11 Co5 Co5 52.1(6) . 7_556 ?
O11 Co5 Co5 48.7(5) 7_556 7_556 ?
O11 Co5 N15 69.6(9) 7_556 7_556 ?
O11 Co5 N15 53.1(10) . 7_556 ?
O11 Co5 O11 100.8(7) . 7_556 ?
O11 Co5 N14 118.9(10) 7_556 . ?
O11 Co5 N14 104.5(10) . . ?
N14 Co5 Co5 125.4(5) . 7_556 ?
N14 Co5 N15 83.3(7) . 7_556 ?
C16 N12 Co5 115.9(17) . . ?
Co5 N13 H13C 110.3 . . ?
Co5 N13 H13D 110.3 . . ?
H13C N13 H13D 108.6 . . ?
C15 N13 Co5 107(2) . . ?
C15 N13 H13C 110.3 . . ?
C15 N13 H13D 110.3 . . ?
Co5 N15 Co5 72.9(7) . 7_556 ?
C17 N15 Co5 118.4(19) . . ?
C17 N15 Co5 140.4(16) . 7_556 ?
N12 C16 H16A 111.1 . . ?
N12 C16 H16B 111.1 . . ?
N12 C16 C17 103.2(19) . . ?
H16A C16 H16B 109.1 . . ?
C17 C16 H16A 111.1 . . ?
C17 C16 H16B 111.1 . . ?
N15 C17 C16 100.2(19) . . ?
N15 C17 H17A 111.7 . . ?
N15 C17 H17B 111.7 . . ?
C16 C17 H17A 111.7 . . ?
C16 C17 H17B 111.7 . . ?
H17A C17 H17B 109.5 . . ?
H18A C18 H18B 107.7 . . ?
C15 C18 H18A 108.8 . . ?
C15 C18 H18B 108.8 . . ?
N14 C18 H18A 108.8 . . ?
N14 C18 H18B 108.8 . . ?
N14 C18 C15 114(3) . . ?
N13 C15 C18 108(2) . . ?
N13 C15 H15A 110.2 . . ?
N13 C15 H15B 110.2 . . ?
C18 C15 H15A 110.2 . . ?
C18 C15 H15B 110.2 . . ?
H15A C15 H15B 108.5 . . ?
Ta3 O1 Ta5 114.6(3) . . ?
Co1 O2 Ta1 99.2(3) . . ?
Co1 O2 Ta3 96.4(3) . . ?
Ta1 O2 Ta3 114.3(3) . . ?
Co1 O3 Ta3 96.4(3) . . ?
Co1 O3 Ta4 98.3(3) . . ?
Ta3 O3 Ta4 112.4(4) . . ?
Ta3 O4 Ta2 114.5(4) . . ?
Ta2 O5 Ta6 115.0(3) . . ?
Ta3 O6 Co3 140.7(5) . 7 ?
Ta2 O7 Ta5 116.8(3) . . ?
Ta1 O8 Ta5 115.9(4) . . ?
C1 O9 Co3 117.4(7) . . ?
Ta4 O10 Ta2 116.0(4) . . ?
Co5 O11 Co5 79.2(7) . 7_556 ?
Co5 O11 H11 144.8 7_556 . ?
Co5 O11 H11 135.7 . . ?
Ta1 O12 Ta6 116.1(3) . . ?
C5 O13 Co3 115.3(7) . . ?
Ta4 O14 Ta6 115.1(3) . . ?
Ta5 O15 Ta6 116.2(4) . . ?
Co1 O17 Ta1 97.0(3) . . ?
Co1 O17 Ta4 97.7(3) . . ?
Ta4 O17 Ta1 113.0(4) . . ?
Ta1 O19 Ta6 88.8(2) . . ?
Ta2 O19 Ta1 177.2(4) . . ?
Ta2 O19 Ta4 89.4(2) . . ?
Ta2 O19 Ta5 90.0(2) . . ?
Ta2 O19 Ta6 88.8(2) . . ?
Ta3 O19 Ta1 93.0(3) . . ?
Ta3 O19 Ta2 89.3(2) . . ?
Ta3 O19 Ta4 93.5(3) . . ?
Ta3 O19 Ta5 89.2(2) . . ?
Ta3 O19 Ta6 177.3(4) . . ?
Ta4 O19 Ta1 92.0(2) . . ?
Ta4 O19 Ta5 177.2(3) . . ?
Ta4 O19 Ta6 88.4(2) . . ?
Ta5 O19 Ta1 88.4(2) . . ?
Ta5 O19 Ta6 88.9(3) . . ?
Ta1 O21 Co3 168.6(5) . . ?
Co3 O1W H1WA 164.6(7) . . ?
Co3 O1W H1WB 74.4(5) . . ?
H1WA O1W H1WB 119.0(9) . . ?
Co3 O2W H2WA 120.0 . . ?
Co3 O2W H2WB 120.0 . . ?
H2WA O2W H2WB 120.0 . . ?
Co1 O3W H3WA 120.0 . . ?
Co1 O3W H3WB 120.0 . . ?
H3WA O3W H3WB 120.0 . . ?
Co5 N14 H14A 110.5 . . ?
Co5 N14 H14B 110.5 . . ?
C18 N14 Co5 106.3(17) . . ?
C18 N14 H14A 110.5 . . ?
C18 N14 H14B 110.5 . . ?
H14A N14 H14B 108.7 . . ?

loop_
_geom_bond_atom_site_label_1
_geom_bond_atom_site_label_2
_geom_bond_distance
_geom_bond_site_symmetry_2
_geom_bond_publ_flag
Co1 N9 1.982(12) . ?
Co1 N10 1.946(12) . ?
Co1 O2 1.962(7) . ?
Co1 O3 1.954(7) . ?
Co1 O17 1.999(8) . ?
Co1 O3W 1.956(10) . ?
Co2 N2 1.941(9) . ?
Co2 N3 1.972(9) . ?
Co2 N4 1.964(9) . ?
Co2 N5 1.961(10) . ?
Co2 N6 1.984(9) . ?
Co2 N7 1.977(10) . ?
Co3 O6 2.018(7) 7 ?
Co3 O9 2.090(8) . ?
Co3 O13 2.079(8) . ?
Co3 O21 2.011(8) . ?
Co3 O1W 2.150(9) . ?
Co3 O2W 2.160(10) . ?
Co4 N1 1.955(10) . ?
Co4 N1 1.955(10) 2_655 ?
Co4 N8 1.966(9) 2_655 ?
Co4 N8 1.966(9) . ?
Co4 N11 1.961(9) . ?
Co4 N11 1.961(9) 2_655 ?
Ta1 O2 2.038(7) . ?
Ta1 O8 1.939(7) . ?
Ta1 O12 1.941(7) . ?
Ta1 O17 2.067(8) . ?
Ta1 O19 2.398(7) . ?
Ta1 O21 1.799(8) . ?
Ta2 O4 1.968(8) . ?
Ta2 O5 1.968(7) . ?
Ta2 O7 1.968(7) . ?
Ta2 O10 2.002(8) . ?
Ta2 O16 1.792(7) . ?
Ta2 O19 2.370(7) . ?
Ta3 O1 1.942(7) . ?
Ta3 O2 2.042(7) . ?
Ta3 O3 2.050(7) . ?
Ta3 O4 1.956(7) . ?
Ta3 O6 1.805(8) . ?
Ta3 O19 2.327(7) . ?
Ta4 O3 2.074(7) . ?
Ta4 O10 1.935(7) . ?
Ta4 O14 1.931(7) . ?
Ta4 O17 2.050(7) . ?
Ta4 O19 2.376(8) . ?
Ta4 O26 1.806(8) . ?
Ta5 O1 1.995(7) . ?
Ta5 O7 1.986(7) . ?
Ta5 O8 2.001(7) . ?
Ta5 O15 1.972(7) . ?
Ta5 O19 2.392(8) . ?
Ta5 O22 1.804(8) . ?
Ta6 O5 1.991(7) . ?
Ta6 O12 2.017(7) . ?
Ta6 O14 2.016(8) . ?
Ta6 O15 1.980(8) . ?
Ta6 O19 2.401(7) . ?
Ta6 O23 1.794(8) . ?
N1 H1A 0.9100 . ?
N1 H1B 0.9100 . ?
N1 C14 1.522(19) . ?
N2 H2A 0.9100 . ?
N2 H2B 0.9100 . ?
N2 C2 1.530(14) . ?
N3 H3A 0.9100 . ?
N3 H3B 0.9100 . ?
N3 C7 1.489(13) . ?
N4 H4A 0.9100 . ?
N4 H4B 0.9100 . ?
N4 C6 1.510(14) . ?
N5 H5A 0.9100 . ?
N5 H5B 0.9100 . ?
N5 C3 1.457(15) . ?
N6 H6A 0.9100 . ?
N6 H6B 0.9100 . ?
N6 C4 1.478(14) . ?
N7 H7A 0.9100 . ?
N7 H7B 0.9100 . ?
N7 C8 1.450(17) . ?
N8 H8C 0.9100 . ?
N8 H8D 0.9100 . ?
N8 C9 1.445(14) . ?
N9 H9A 0.9100 . ?
N9 H9B 0.9100 . ?
N9 C12 1.58(2) . ?
N10 H10A 0.9100 . ?
N10 H10B 0.9100 . ?
N10 C13 1.57(2) . ?
N11 H11A 0.9100 . ?
N11 H11B 0.9100 . ?
N11 C11 1.487(14) . ?
C1 C5 1.562(16) . ?
C1 O9 1.240(13) . ?
C1 O20 1.215(14) . ?
C2 H2C 0.987(11) . ?
C2 H2D 0.990(11) . ?
C2 C6 1.482(15) . ?
C3 H3C 0.9900 . ?
C3 H3D 0.9900 . ?
C3 C8 1.518(18) . ?
C4 H4C 0.9900 . ?
C4 H4D 0.9900 . ?
C4 C7 1.529(15) . ?
C5 O13 1.289(14) . ?
C5 O18 1.229(14) . ?
C6 H6C 0.9900 . ?
C6 H6D 0.9900 . ?
C7 H7C 0.9900 . ?
C7 H7D 0.9900 . ?
C8 H8A 0.9900 . ?
C8 H8B 0.9900 . ?
C9 H9C 0.9900 . ?
C9 H9D 0.9900 . ?
C9 C14 1.508(9) 2_655 ?
C10 C10 1.537(9) 5_665 ?
C10 O24 1.270(14) . ?
C10 O25 1.238(14) . ?
C11 C11 1.57(2) 2_655 ?
C11 H11C 0.9900 . ?
C11 H11D 0.9900 . ?
C12 H12A 0.9900 . ?
C12 H12B 0.9900 . ?
C12 C13 1.40(3) . ?
C13 H13A 0.9900 . ?
C13 H13B 0.9900 . ?
C14 H14C 0.9900 . ?
C14 H14D 0.9900 . ?
Co5 Co5 2.574(8) 7_556 ?
Co5 N12 1.88(2) . ?
Co5 N13 1.91(3) . ?
Co5 N15 1.81(2) . ?
Co5 N15 2.44(2) 7_556 ?
Co5 O11 2.067(18) 7_556 ?
Co5 O11 1.967(18) . ?
Co5 N14 2.171(17) . ?
N12 C16 1.473(18) . ?
N13 H13C 0.9100 . ?
N13 H13D 0.9100 . ?
N13 C15 1.485(18) . ?
N15 C17 1.443(18) . ?
C16 H16A 0.9900 . ?
C16 H16B 0.9900 . ?
C16 C17 1.530(10) . ?
C17 H17A 0.9900 . ?
C17 H17B 0.9900 . ?
C18 H18A 0.9900 . ?
C18 H18B 0.9900 . ?
C18 C15 1.535(10) . ?
C18 N14 1.28(4) . ?
C15 H15A 0.9900 . ?
C15 H15B 0.9900 . ?
O11 H11 0.8500 . ?
O1W H1WA 0.957(9) . ?
O1W H1WB 0.952(8) . ?
O2W H2WA 0.9500 . ?
O2W H2WB 0.9500 . ?
O3W H3WA 0.9500 . ?
O3W H3WB 0.9500 . ?
N14 H14A 0.9100 . ?
N14 H14B 0.9100 . ?

loop_
_geom_hbond_atom_site_label_D
_geom_hbond_atom_site_label_H
_geom_hbond_atom_site_label_A
_geom_hbond_distance_DH
_geom_hbond_distance_HA
_geom_hbond_distance_DA
_geom_hbond_angle_DHA
_geom_hbond_site_symmetry_A
_geom_hbond_publ_flag
N1 H1A O5 0.91 2.28 3.015(13) 137.6 . yes
N1 H1A O7 0.91 2.21 3.011(12) 146.1 . yes
N1 H1A O15 0.91 2.56 2.989(13) 109.5 . yes
N2 H2A O9 0.91 2.06 2.953(12) 165.7 . yes
N2 H2B O4 0.91 1.92 2.801(11) 162.7 7 yes
N3 H3A O24 0.91 2.09 3.002(13) 175.9 3_445 yes
N3 H3B O16 0.91 2.19 3.011(11) 149.2 7 yes
N4 H4A O24 0.91 2.64 3.325(13) 132.5 3_445 yes
N4 H4A O25 0.91 2.17 3.060(13) 167.0 3_445 yes
N4 H4B O16 0.91 2.07 2.943(11) 160.0 4_545 yes
N5 H5A O9 0.91 2.67 3.309(13) 128.2 . yes
N5 H5A O20 0.91 2.08 2.957(13) 162.0 . yes
N5 H5B O10 0.91 1.94 2.839(12) 170.0 4_545 yes
N6 H6A O18 0.91 2.24 3.064(13) 149.8 6 yes
N6 H6B O5 0.91 2.30 3.127(12) 150.6 4_545 yes
N6 H6B O10 0.91 2.53 3.284(11) 140.8 4_545 yes
N7 H7A O18 0.91 2.35 3.068(14) 136.0 6 yes
N7 H7A O20 0.91 2.16 2.963(13) 146.1 6 yes
N8 H8C O7 0.91 1.95 2.837(12) 163.6 . yes
N8 H8D O24 0.91 1.98 2.863(13) 162.3 5_665 yes
N9 H9A O6 0.91 2.19 2.976(15) 144.1 . yes
N9 H9B O8 0.91 2.13 3.038(14) 175.9 7 yes
N10 H10B O26 0.91 2.21 3.044(14) 152.5 . yes
N11 H11A O16 0.91 2.07 2.948(12) 161.2 2_655 yes
N11 H11B O25 0.91 1.97 2.870(12) 171.6 . yes
C2 H2D O24 0.990(11) 2.682(9) 3.332(15) 123.4(7) 3_445 yes
C3 H3D O9 0.99 2.58 3.303(15) 129.9 . yes
C4 H4C O25 0.99 2.59 3.488(14) 150.2 3_445 yes
C6 H6C O7W 0.99 2.56 3.37(2) 138.5 4_545 yes
C6 H6D O20 0.99 2.64 3.552(15) 153.1 . yes
C7 H7C O20 0.99 2.49 3.400(14) 151.8 6 yes
C8 H8B O18 0.99 2.61 3.197(16) 117.7 6 yes
C9 H9D O22 0.99 2.43 3.410(15) 171.8 . yes
C11 H11D O24 0.99 2.36 3.265(16) 152.2 6_566 yes
C14 H14C O25 0.99 2.57 3.33(2) 133.5 2_655 yes
N13 H13C O12 0.91 2.24 3.06(3) 149.5 . yes
N13 H13C O23 0.91 2.35 3.02(3) 130.4 . yes
C16 H16B O13 0.99 2.29 3.06(3) 133.6 7_556 yes
C17 H17A O13 0.99 2.72 3.24(3) 113.5 7_556 yes
C17 H17A O18 0.99 2.43 3.31(3) 147.2 7_556 yes
O11 H11 O13 0.85 2.66 3.16(3) 119.2 . yes
O1W H1WA O3W 0.957(9) 2.810(10) 2.997(14) 91.8(6) . yes
O1W H1WA O4W 0.957(9) 2.210(14) 2.726(15) 112.7(8) . yes
O2W H2WA O8W 0.95 1.92 2.864(16) 172.6 . yes
O3W H3WB O1 0.95 2.32 3.010(13) 129.2 7 yes
O3W H3WB O21 0.95 2.59 3.079(14) 112.3 . yes

loop_
_geom_torsion_atom_site_label_1
_geom_torsion_atom_site_label_2
_geom_torsion_atom_site_label_3
_geom_torsion_atom_site_label_4
_geom_torsion
_geom_torsion_site_symmetry_1
_geom_torsion_site_symmetry_2
_geom_torsion_site_symmetry_3
_geom_torsion_site_symmetry_4
_geom_torsion_publ_flag
Co1 N9 C12 C13 31.1(19) . . . . ?
Co1 N10 C13 C12 46.0(19) . . . . ?
Co2 N2 C2 C6 44.6(9) . . . . ?
Co2 N3 C7 C4 36.8(10) . . . . ?
Co2 N4 C6 C2 32.7(11) . . . . ?
Co2 N5 C3 C8 -37.8(12) . . . . ?
Co2 N6 C4 C7 40.0(9) . . . . ?
Co2 N7 C8 C3 -41.5(12) . . . . ?
Co4 N1 C14 C9 -36.8(15) . . . 2_655 ?
Co4 N8 C9 C14 -24.1(14) . . . 2_655 ?
Co4 N11 C11 C11 -34.9(13) . . . 2_655 ?
N2 C2 C6 N4 -49.4(11) . . . . ?
N5 C3 C8 N7 51.6(13) . . . . ?
N6 C4 C7 N3 -50.3(11) . . . . ?
N9 C12 C13 N10 -50(2) . . . . ?
C1 C5 O13 Co3 2.1(14) . . . . ?
C5 C1 O9 Co3 -4.8(14) . . . . ?
Co5 Co5 N12 C16 -52.0(19) 7_556 . . . ?
Co5 Co5 N15 C17 138.6(19) 7_556 . . . ?
Co5 N12 C16 C17 -33(3) . . . . ?
Co5 N13 C15 C18 -44(3) . . . . ?
Co5 N15 C17 C16 51(4) 7_556 . . . ?
Co5 N15 C17 C16 -46(3) . . . . ?
N12 Co5 N15 Co5 -114.5(8) . . . 7_556 ?
N12 Co5 N15 C17 24.1(18) . . . . ?
N12 C16 C17 N15 45(3) . . . . ?
N13 Co5 N12 C16 96(2) . . . . ?
N13 Co5 N15 Co5 147.2(9) . . . 7_556 ?
N13 Co5 N15 C17 -74.2(19) . . . . ?
N15 Co5 N12 C16 -96.9(19) 7_556 . . . ?
N15 Co5 N12 C16 7.6(19) . . . . ?
N15 Co5 N15 Co5 -0.001(1) 7_556 . . 7_556 ?
N15 Co5 N15 C17 138.6(19) 7_556 . . . ?
C15 C18 N14 Co5 -29(3) . . . . ?
O1 Ta3 O6 Co3 16.6(8) . . . 7 ?
O2 Ta1 O21 Co3 153(2) . . . . ?
O2 Ta3 O6 Co3 -76.1(7) . . . 7 ?
O3 Ta3 O6 Co3 -157.1(7) . . . 7 ?
O4 Ta3 O6 Co3 111.9(7) . . . 7 ?
O8 Ta1 O21 Co3 60(2) . . . . ?
O9 C1 C5 O13 1.8(16) . . . . ?
O9 C1 C5 O18 177.8(13) . . . . ?
O11 Co5 N12 C16 -43(4) . . . . ?
O11 Co5 N12 C16 -55(2) 7_556 . . . ?
O11 Co5 N15 Co5 49.5(7) . . . 7_556 ?
O11 Co5 N15 Co5 -54.8(7) 7_556 . . 7_556 ?
O11 Co5 N15 C17 83.8(18) 7_556 . . . ?
O11 Co5 N15 C17 -171.9(18) . . . . ?
O12 Ta1 O21 Co3 -35(2) . . . . ?
O17 Ta1 O21 Co3 -127(2) . . . . ?
O18 C5 O13 Co3 -173.7(11) . . . . ?
O20 C1 C5 O13 -178.2(12) . . . . ?
O20 C1 C5 O18 -2.1(19) . . . . ?
O20 C1 O9 Co3 175.1(11) . . . . ?
N14 Co5 N12 C16 -179.5(19) . . . . ?
N14 Co5 N15 Co5 -152(3) . . . 7_556 ?
N14 Co5 N15 C17 -14(5) . . . . ?
N14 C18 C15 N13 51(4) . . . . ?

loop_
_platon_squeeze_void_nr
_platon_squeeze_void_average_x
_platon_squeeze_void_average_y
_platon_squeeze_void_average_z
_platon_squeeze_void_volume
_platon_squeeze_void_count_electrons
_platon_squeeze_void_content
1 0.000 0.500 0.235 2444 1241 ' '
2 0.500 0.000 1.108 2444 1241 ' '

loop_
_smtbx_masks_void_nr
_smtbx_masks_void_average_x
_smtbx_masks_void_average_y
_smtbx_masks_void_average_z
_smtbx_masks_void_volume
_smtbx_masks_void_count_electrons
_smtbx_masks_void_content
1 0.000 0.500 -0.088 2629.6 654.0 '64 H2O'
2 0.500 0.000 -0.346 2629.6 654.0 '64 H2O'
